data_1552735
loop_
_publ_author_name
'Durka, Krzysztof'
'G\'orski, Bartosz'
'B\/locki, Krzysztof'
'Urban, Mateusz'
'Wo\'zniak, Krzysztof'
'Barbasiewicz, Micha\/l'
'Luli\'nski, Sergiusz'

_publ_section_title
;
 Experimental and Theoretical Insights into Molecular and Solid-State
 Properties of Isomeric Bis(salicylaldehydes).
;
_journal_issue 40
_journal_name_full 'The journal of physical chemistry. A'
_journal_page_first 8674
_journal_page_last 8689
_journal_paper_doi 10.1021/acs.jpca.9b07360
_journal_volume 123
_journal_year 2019
_chemical_formula_moiety 'C8 H6 O4'
_chemical_formula_sum 'C8 H6 O4'
_chemical_formula_weight 166.13
_chemical_melting_point 154
_chemical_name_common 3,6-dihydroxyphthalaldehyde
_chemical_name_systematic
;
  3,6-dihydroxybenzene-1,2-dicarbaldehyde
;
_space_group_crystal_system monoclinic
_space_group_IT_number 4
_space_group_name_Hall 'P 2yb'
_space_group_name_H-M_alt 'P 1 21 1'
_atom_sites_solution_hydrogens mixed
_audit_creation_method SHELXL-2013
_cell_angle_alpha 90
_cell_angle_beta 95.445(3)
_cell_angle_gamma 90
_cell_formula_units_Z 2
_cell_length_a 3.80700(10)
_cell_length_b 7.3986(2)
_cell_length_c 12.5470(4)
_cell_measurement_reflns_used 1804
_cell_measurement_temperature 250(2)
_cell_measurement_theta_max 76.3140
_cell_measurement_theta_min 3.5330
_cell_volume 351.810(17)
_computing_cell_refinement
;
CrysAlisPro, Agilent Technologies,
Version 1.171.37.33 (release 27-03-2014 CrysAlis171 .NET)
(compiled Mar 27 2014,17:12:48)
;
_computing_data_collection
;
CrysAlisPro, Agilent Technologies,
Version 1.171.37.33 (release 27-03-2014 CrysAlis171 .NET)
(compiled Mar 27 2014,17:12:48)
;
_computing_data_reduction
;
CrysAlisPro, Agilent Technologies,
Version 1.171.37.33 (release 27-03-2014 CrysAlis171 .NET)
(compiled Mar 27 2014,17:12:48)
;
_diffrn_ambient_environment air
_diffrn_ambient_temperature 250(2)
_diffrn_detector 'CCD plate'
_diffrn_detector_area_resol_mean 5.2195
_diffrn_detector_type Atlas
_diffrn_measured_fraction_theta_full 1.000
_diffrn_measured_fraction_theta_max 0.991
_diffrn_measurement_device 'four-circle diffractometer'
_diffrn_measurement_device_type 'SuperNova, Dual, Cu at zero, Atlas'
_diffrn_radiation_monochromator mirror
_diffrn_radiation_probe x-ray
_diffrn_radiation_type 'Cu K\a'
_diffrn_radiation_wavelength 1.54184
_diffrn_reflns_av_R_equivalents 0.0178
_diffrn_reflns_av_unetI/netI 0.0214
_diffrn_reflns_Laue_measured_fraction_full 1.000
_diffrn_reflns_Laue_measured_fraction_max 0.991
_diffrn_reflns_limit_h_max 4
_diffrn_reflns_limit_h_min -4
_diffrn_reflns_limit_k_max 9
_diffrn_reflns_limit_k_min -9
_diffrn_reflns_limit_l_max 15
_diffrn_reflns_limit_l_min -15
_diffrn_reflns_number 3284
_diffrn_reflns_point_group_measured_fraction_full 0.987
_diffrn_reflns_point_group_measured_fraction_max 0.962
_diffrn_reflns_theta_full 67.679
_diffrn_reflns_theta_max 76.442
_diffrn_reflns_theta_min 3.538
_diffrn_source 'sealed X-ray tube'
_diffrn_source_type 'SuperNova (Cu) X-ray Source'
_exptl_absorpt_coefficient_mu 1.102
_exptl_absorpt_correction_T_max 0.990
_exptl_absorpt_correction_T_min 0.974
_exptl_absorpt_correction_type gaussian
_exptl_absorpt_process_details
;
CrysAlisPro, Agilent Technologies,
Version 1.171.37.33 (release 27-03-2014 CrysAlis171 .NET)
(compiled Mar 27 2014,17:12:48)
Numerical absorption correction based on gaussian integration over
			a multifaceted crystal model
Empirical absorption correction using spherical harmonics,
 implemented in SCALE3 ABSPACK scaling algorithm.
;
_exptl_crystal_colour yellow
_exptl_crystal_density_diffrn 1.568
_exptl_crystal_description block
_exptl_crystal_F_000 172
_exptl_crystal_size_max 0.1917
_exptl_crystal_size_mid 0.0875
_exptl_crystal_size_min 0.0511
_refine_diff_density_max 0.136
_refine_diff_density_min -0.144
_refine_diff_density_rms 0.037
_refine_ls_abs_structure_details
;
 Flack x determined using 549 quotients [(I+)-(I-)]/[(I+)+(I-)]
 (Parsons and Flack (2004), Acta Cryst. A60, s61).
;
_refine_ls_abs_structure_Flack 0.27(14)
_refine_ls_extinction_method none
_refine_ls_goodness_of_fit_ref 1.059
_refine_ls_hydrogen_treatment mixed
_refine_ls_matrix_type full
_refine_ls_number_parameters 115
_refine_ls_number_reflns 1433
_refine_ls_number_restraints 3
_refine_ls_restrained_S_all 1.058
_refine_ls_R_factor_all 0.0372
_refine_ls_R_factor_gt 0.0339
_refine_ls_shift/su_max 0.000
_refine_ls_shift/su_mean 0.000
_refine_ls_structure_factor_coef Fsqd
_refine_ls_weighting_details 'w=1/[\s^2^(Fo^2^)+(0.0597P)^2^+0.0222P] where P=(Fo^2^+2Fc^2^)/3'
_refine_ls_weighting_scheme calc
_refine_ls_wR_factor_gt 0.0940
_refine_ls_wR_factor_ref 0.0976
_reflns_Friedel_coverage 0.800
_reflns_Friedel_fraction_full 0.973
_reflns_Friedel_fraction_max 0.927
_reflns_number_gt 1313
_reflns_number_total 1433
_reflns_threshold_expression 'I > 2\s(I)'
_cod_data_source_file jp9b07360_si_002.cif
_cod_data_source_block 4
_cod_original_sg_symbol_H-M 'P 21'
_cod_database_code 1552735
_shelx_space_group_comment
;
The symmetry employed for this shelxl refinement is uniquely defined
by the following loop, which should always be used as a source of
symmetry information in preference to the above space-group names.
They are only intended as comments.
;
_shelxl_version_number 2013-4

loop_
_space_group_symop_operation_xyz
'x, y, z'
'-x, y+1/2, -z'

loop_
_atom_site_label
_atom_site_type_symbol
_atom_site_fract_x
_atom_site_fract_y
_atom_site_fract_z
_atom_site_U_iso_or_equiv
_atom_site_adp_type
_atom_site_occupancy
_atom_site_site_symmetry_order
_atom_site_calc_flag
_atom_site_refinement_flags_posn
_atom_site_refinement_flags_adp
O4 O 0.5422(6) 1.0418(3) 0.63624(14) 0.0481(5) Uani 1 1 d D .
O1 O -0.0297(6) 0.3835(2) 0.72386(16) 0.0474(5) Uani 1 1 d D .
O3 O 0.5791(6) 1.1186(3) 0.83967(17) 0.0516(5) Uani 1 1 d . .
O2 O -0.0003(6) 0.4726(3) 0.92400(15) 0.0529(6) Uani 1 1 d . .
C3 C 0.3441(6) 0.8416(3) 0.77065(17) 0.0297(5) Uani 1 1 d . .
C2 C 0.1961(6) 0.6695(3) 0.79350(18) 0.0300(5) Uani 1 1 d . .
C4 C 0.4032(6) 0.8838(3) 0.66525(18) 0.0335(5) Uani 1 1 d . .
C8 C 0.4360(8) 0.9744(4) 0.85416(19) 0.0407(6) Uani 1 1 d . .
H8 H 0.3815 0.9472 0.9239 0.049 Uiso 1 1 calc R U
C1 C 0.1123(6) 0.5472(3) 0.71014(19) 0.0336(5) Uani 1 1 d . .
C7 C 0.1323(8) 0.6165(4) 0.9019(2) 0.0405(6) Uani 1 1 d . .
H7 H 0.1969 0.6977 0.9579 0.049 Uiso 1 1 calc R U
C5 C 0.3220(7) 0.7570(3) 0.58359(18) 0.0369(5) Uani 1 1 d . .
H5 H 0.3665 0.7850 0.5130 0.044 Uiso 1 1 calc R U
C6 C 0.1796(7) 0.5939(3) 0.60522(19) 0.0386(5) Uani 1 1 d . .
H6 H 0.1253 0.5112 0.5492 0.046 Uiso 1 1 calc R U
H4 H 0.604(9) 1.103(4) 0.6909(19) 0.058 Uiso 1 1 d D U
H1 H -0.048(9) 0.370(5) 0.7901(12) 0.058 Uiso 1 1 d D U

loop_
_atom_site_aniso_label
_atom_site_aniso_U_11
_atom_site_aniso_U_22
_atom_site_aniso_U_33
_atom_site_aniso_U_23
_atom_site_aniso_U_13
_atom_site_aniso_U_12
O4 0.0723(13) 0.0376(9) 0.0352(9) 0.0043(8) 0.0092(8) -0.0134(9)
O1 0.0642(13) 0.0326(9) 0.0461(10) -0.0028(8) 0.0087(9) -0.0109(9)
O3 0.0737(14) 0.0378(10) 0.0436(10) -0.0042(8) 0.0074(9) -0.0181(10)
O2 0.0754(15) 0.0429(11) 0.0422(10) 0.0071(9) 0.0149(9) -0.0147(10)
C3 0.0330(11) 0.0284(11) 0.0280(10) -0.0003(8) 0.0037(7) 0.0008(9)
C2 0.0316(11) 0.0281(10) 0.0308(11) 0.0017(8) 0.0054(8) 0.0013(8)
C4 0.0371(13) 0.0307(11) 0.0331(11) 0.0038(9) 0.0062(9) -0.0009(10)
C8 0.0534(16) 0.0357(12) 0.0337(11) -0.0022(10) 0.0075(10) -0.0078(12)
C1 0.0354(12) 0.0284(11) 0.0374(12) -0.0003(10) 0.0052(9) -0.0006(10)
C7 0.0547(14) 0.0344(12) 0.0334(12) 0.0036(9) 0.0090(10) -0.0027(11)
C5 0.0435(13) 0.0401(12) 0.0276(10) 0.0008(9) 0.0062(9) 0.0009(10)
C6 0.0458(13) 0.0373(12) 0.0326(12) -0.0060(9) 0.0040(9) 0.0000(11)

loop_
_atom_type_symbol
_atom_type_description
_atom_type_scat_dispersion_real
_atom_type_scat_dispersion_imag
_atom_type_scat_source
C C 0.0181 0.0091 'International Tables Vol C Tables 4.2.6.8 and 6.1.1.4'
H H 0.0000 0.0000 'International Tables Vol C Tables 4.2.6.8 and 6.1.1.4'
O O 0.0492 0.0322 'International Tables Vol C Tables 4.2.6.8 and 6.1.1.4'

loop_
_exptl_crystal_face_index_h
_exptl_crystal_face_index_k
_exptl_crystal_face_index_l
_exptl_crystal_face_perp_dist
_exptl_oxdiff_crystal_face_indexfrac_h
_exptl_oxdiff_crystal_face_indexfrac_k
_exptl_oxdiff_crystal_face_indexfrac_l
_exptl_oxdiff_crystal_face_x
_exptl_oxdiff_crystal_face_y
_exptl_oxdiff_crystal_face_z
-1 4 4 0.0400 -1.0037 4.0013 4.0050 0.6444 -0.2911 -0.7524
-2 -1 0 0.0937 -1.9971 -1.0088 -0.0055 -0.4598 0.2607 -0.6513
0 -2 8 0.0232 0.0064 -2.0091 7.9846 0.5400 0.9236 -0.0255
-2 2 1 0.0763 -2.0012 1.9961 1.0017 -0.0353 -0.1458 -0.8991
2 0 -1 0.0954 1.9982 0.0076 -0.9961 0.2550 -0.1754 0.7485
0 -4 -4 0.0433 0.0044 -4.0048 -4.0063 -0.8194 0.3411 0.3891
0 2 -8 0.0279 -0.0064 2.0091 -7.9846 -0.5400 -0.9236 0.0255
0 4 4 0.0366 -0.0044 4.0048 4.0063 0.8194 -0.3411 -0.3891
2 -2 -2 0.0754 2.0008 -1.9954 -2.0005 -0.0597 0.0705 0.9211

loop_
_geom_angle_atom_site_label_1
_geom_angle_atom_site_label_2
_geom_angle_atom_site_label_3
_geom_angle
C4 O4 H4 109(3)
C1 O1 H1 108(3)
C4 C3 C2 119.33(19)
C4 C3 C8 118.8(2)
C2 C3 C8 121.89(19)
C1 C2 C3 119.49(19)
C1 C2 C7 118.5(2)
C3 C2 C7 122.0(2)
O4 C4 C3 123.5(2)
O4 C4 C5 116.62(19)
C3 C4 C5 119.9(2)
O3 C8 C3 124.3(2)
O3 C8 H8 117.8
C3 C8 H8 117.8
O1 C1 C2 123.6(2)
O1 C1 C6 116.9(2)
C2 C1 C6 119.5(2)
O2 C7 C2 123.8(3)
O2 C7 H7 118.1
C2 C7 H7 118.1
C6 C5 C4 120.8(2)
C6 C5 H5 119.6
C4 C5 H5 119.6
C5 C6 C1 121.0(2)
C5 C6 H6 119.5
C1 C6 H6 119.5

loop_
_geom_bond_atom_site_label_1
_geom_bond_atom_site_label_2
_geom_bond_distance
O4 C4 1.347(3)
O4 H4 0.836(14)
O1 C1 1.344(3)
O1 H1 0.847(13)
O3 C8 1.220(3)
O2 C7 1.221(3)
C3 C4 1.398(3)
C3 C2 1.432(3)
C3 C8 1.455(3)
C2 C1 1.397(3)
C2 C7 1.457(3)
C4 C5 1.402(3)
C8 H8 0.9400
C1 C6 1.408(3)
C7 H7 0.9400
C5 C6 1.361(3)
C5 H5 0.9400
C6 H6 0.9400
